data_7044169
loop_
_publ_author_name
'Liu, Mei-Jiao'
'Yuan, Juan'
'Zhang, Yiquan'
'Sun, Hao-Ling'
'Liu, Cai-Ming'
'Kou, Hui-Zhong'

_publ_section_title
;
 Chiral six-coordinate Dy(III) and Tb(III) complexes of an achiral ligand:
 Structure, fluorescence, and magnetism
;
_journal_name_full 'Dalton Trans.'
_journal_paper_doi 10.1039/C7DT02409F
_journal_year 2017
_chemical_absolute_configuration rm
_chemical_formula_moiety '2(C66 H90 Cl3 Dy N6 O6 Zn3), 3(O)'
_chemical_formula_sum 'C132 H186 Cl6 Dy2 N12 O15 Zn6'
_chemical_formula_weight 3110.84
_space_group_crystal_system triclinic
_space_group_IT_number 1
_space_group_name_Hall 'P 1'
_space_group_name_H-M_alt 'P 1'
_symmetry_space_group_name_Hall 'P 1'
_symmetry_space_group_name_H-M 'P 1'
_atom_sites_solution_hydrogens geom
_atom_sites_solution_primary heavy
_audit_creation_date 2017-05-27
_audit_creation_method
;
Olex2 1.2
(compiled 2016.09.09 svn.r3337 for OlexSys, GUI svn.r5227)
;
_audit_update_record
;
2017-07-03 deposited with the CCDC.
2017-09-11 downloaded from the CCDC.
;
_cell_angle_alpha 74.390(2)
_cell_angle_beta 82.638(2)
_cell_angle_gamma 80.894(2)
_cell_formula_units_Z 1
_cell_length_a 12.4388(3)
_cell_length_b 16.1852(4)
_cell_length_c 19.6324(5)
_cell_measurement_reflns_used 17258
_cell_measurement_temperature 173.00(10)
_cell_measurement_theta_max 28.9530
_cell_measurement_theta_min 3.6150
_cell_volume 3743.48(17)
_computing_cell_refinement 'CrysAlisPro 1.171.38.43f (Rigaku OD, 2015)'
_computing_data_collection 'CrysAlisPro 1.171.38.43f (Rigaku OD, 2015)'
_computing_data_reduction 'CrysAlisPro 1.171.38.43f (Rigaku OD, 2015)'
_computing_molecular_graphics 'Olex2 (Dolomanov et al., 2009)'
_computing_publication_material 'Olex2 (Dolomanov et al., 2009)'
_computing_structure_refinement 'ShelXL (Sheldrick, 2015)'
_computing_structure_solution 'ShelXS (Sheldrick, 2008)'
_diffrn_ambient_environment N~2~
_diffrn_ambient_temperature 173.00(10)
_diffrn_detector 'CCD plate'
_diffrn_detector_area_resol_mean 5.2137
_diffrn_detector_type AtlasS2
_diffrn_measured_fraction_theta_full 0.997
_diffrn_measured_fraction_theta_max 0.837
_diffrn_measurement_details
;
List of Runs (angles in degrees, time in seconds):

  # Type    Start    End  Width  t~exp~   \w     \q     \k     \f   Frames
#--------------------------------------------------------------------------
  1  \w    -27.00  89.00   1.00   10.00    --    9.97  19.00  90.00  116
  2  \w    -12.00  14.00   1.00   10.00    --  -11.85 -99.00  60.00   26
  3  \w    -17.00  29.00   1.00   10.00    --  -11.85 -99.00 -30.00   46
  4  \w     45.00  97.00   1.00   10.00    --    9.97-178.00 -60.00   52
  5  \w    -13.00  56.00   1.00   10.00    --    9.97  38.00-180.00   69
  6  \w    -80.00  -2.00   1.00   10.00    --  -11.85 -38.00-120.00   78
;
_diffrn_measurement_device 'four-circle diffractometer'
_diffrn_measurement_device_type 'SuperNova, Dual, Cu at zero, AtlasS2'
_diffrn_measurement_method '\w scans'
_diffrn_orient_matrix_type 'CrysAlisPro convention (1999,Acta A55,543-557)'
_diffrn_orient_matrix_UB_11 -0.0444994000
_diffrn_orient_matrix_UB_12 0.0336227000
_diffrn_orient_matrix_UB_13 -0.0017900000
_diffrn_orient_matrix_UB_21 -0.0214149000
_diffrn_orient_matrix_UB_22 -0.0145360000
_diffrn_orient_matrix_UB_23 -0.0258715000
_diffrn_orient_matrix_UB_31 -0.0303909000
_diffrn_orient_matrix_UB_32 -0.0276417000
_diffrn_orient_matrix_UB_33 0.0273158000
_diffrn_radiation_monochromator mirror
_diffrn_radiation_probe x-ray
_diffrn_radiation_type MoK\a
_diffrn_radiation_wavelength 0.71073
_diffrn_reflns_av_R_equivalents 0.0289
_diffrn_reflns_av_unetI/netI 0.0529
_diffrn_reflns_Laue_measured_fraction_full 0.997
_diffrn_reflns_Laue_measured_fraction_max 0.837
_diffrn_reflns_limit_h_max 17
_diffrn_reflns_limit_h_min -11
_diffrn_reflns_limit_k_max 21
_diffrn_reflns_limit_k_min -22
_diffrn_reflns_limit_l_max 24
_diffrn_reflns_limit_l_min -25
_diffrn_reflns_number 40293
_diffrn_reflns_point_group_measured_fraction_full 0.758
_diffrn_reflns_point_group_measured_fraction_max 0.598
_diffrn_reflns_theta_full 25.242
_diffrn_reflns_theta_max 29.626
_diffrn_reflns_theta_min 3.245
_diffrn_source 'micro-focus sealed X-ray tube'
_diffrn_source_type 'SuperNova (Mo) X-ray Source'
_exptl_absorpt_coefficient_mu 2.094
_exptl_absorpt_correction_T_max 1.00000
_exptl_absorpt_correction_T_min 0.74404
_exptl_absorpt_correction_type multi-scan
_exptl_absorpt_process_details
;
CrysAlisPro 1.171.38.43f (Rigaku Oxford Diffraction, 2015)
Empirical absorption correction using spherical harmonics,
 implemented in SCALE3 ABSPACK scaling algorithm.
;
_exptl_crystal_colour colourless
_exptl_crystal_colour_primary colourless
_exptl_crystal_density_diffrn 1.380
_exptl_crystal_description block
_exptl_crystal_F_000 1596
_exptl_crystal_size_max 0.25
_exptl_crystal_size_mid 0.1
_exptl_crystal_size_min 0.1
_refine_diff_density_max 1.339
_refine_diff_density_min -0.757
_refine_diff_density_rms 0.109
_refine_ls_abs_structure_details
;
 Flack x determined using 6405 quotients [(I+)-(I-)]/[(I+)+(I-)]
 (Parsons, Flack and Wagner, Acta Cryst. B69 (2013) 249-259).
;
_refine_ls_abs_structure_Flack -0.024(5)
_refine_ls_extinction_method none
_refine_ls_goodness_of_fit_ref 1.012
_refine_ls_hydrogen_treatment constr
_refine_ls_matrix_type full
_refine_ls_number_parameters 1602
_refine_ls_number_reflns 25259
_refine_ls_number_restraints 157
_refine_ls_restrained_S_all 1.032
_refine_ls_R_factor_all 0.0513
_refine_ls_R_factor_gt 0.0430
_refine_ls_shift/su_max 0.001
_refine_ls_shift/su_mean 0.000
_refine_ls_structure_factor_coef Fsqd
_refine_ls_weighting_details 'w=1/[\s^2^(Fo^2^)+(0.0580P)^2^+4.5260P] where P=(Fo^2^+2Fc^2^)/3'
_refine_ls_weighting_scheme calc
_refine_ls_wR_factor_gt 0.1033
_refine_ls_wR_factor_ref 0.1100
_reflns_Friedel_coverage 0.429
_reflns_Friedel_fraction_full 0.518
_reflns_Friedel_fraction_max 0.359
_reflns_number_gt 22718
_reflns_number_total 25259
_reflns_threshold_expression 'I > 2\s(I)'
_cod_data_source_file c7dt02409f3.cif
_cod_data_source_block 1-delta
_cod_original_cell_volume 3743.46(17)
_cod_database_code 7044169
_chemical_oxdiff_formula CHNODyZnCl
_shelx_space_group_comment
;
The symmetry employed for this shelxl refinement is uniquely defined
by the following loop, which should always be used as a source of
symmetry information in preference to the above space-group names.
They are only intended as comments.
;
_reflns_odcompleteness_completeness 99.75
_reflns_odcompleteness_iscentric 1
_reflns_odcompleteness_theta 26.32
_olex2_refinement_description
;
1. Fixed Uiso
 At 1.2 times of:
  All C(H) groups, All C(H,H) groups
 At 1.5 times of:
  All C(H,H,H) groups
2. Restrained distances
 N3-C123 = N4-C10
 1.501 with sigma of 0.005
 C123-C10
 1.421 with sigma of 0.005
3. Rigid bond restraints
 N4, C10
 with sigma for 1-2 distances of 0.01 and sigma for 1-3 distances of 0.01
4. Uiso/Uaniso restraints and constraints
N4 \\sim C10: within 2A with sigma of 0.04 and sigma for terminal atoms of 0.08
Uanis(C120) \\sim Ueq, Uanis(C122) \\sim Ueq, Uanis(C0AA) \\sim Ueq: with sigma
of 0.01 and sigma for terminal atoms of 0.02
Uanis(C27) \\sim Ueq, Uanis(C6) \\sim Ueq, Uanis(C16) \\sim Ueq, Uanis(C11)
\\sim Ueq, Uanis(C10) \\sim Ueq, Uanis(C116) \\sim Ueq: with sigma of 0.01 and
sigma for terminal atoms of 0.02
Uanis(C15) \\sim Ueq, Uanis(C17) \\sim Ueq, Uanis(C14) \\sim Ueq: with sigma of
0.01 and sigma for terminal atoms of 0.02
Uanis(C52) \\sim Ueq, Uanis(C53) \\sim Ueq: with sigma of 0.01 and sigma for
terminal atoms of 0.02
Uanis(C11) \\sim Ueq: with sigma of 0.005 and sigma for terminal atoms of 0.01
Uanis(N4) \\sim Ueq, Uanis(O1W) \\sim Ueq, Uanis(O2W) \\sim Ueq: with sigma of
0.01 and sigma for terminal atoms of 0.02
Uanis(C4) \\sim Ueq: with sigma of 0.01 and sigma for terminal atoms of 0.02
Uanis(C124) \\sim Ueq, Uanis(C128) \\sim Ueq: with sigma of 0.01 and sigma for
terminal atoms of 0.02
Uanis(C123) \\sim Ueq: with sigma of 0.01 and sigma for terminal atoms of 0.02
Uanis(O3W) \\sim Ueq: with sigma of 0.01 and sigma for terminal atoms of 0.02
Uanis(O4W) \\sim Ueq: with sigma of 0.01 and sigma for terminal atoms of 0.02
Uanis(C28) \\sim Ueq: with sigma of 0.005 and sigma for terminal atoms of 0.01
5. Others
 Fixed Sof: O3W(0.5) O4W(0.5)
6.a Secondary CH2 refined with riding coordinates:
 C10(H10A,H10B), C12(H12A,H12B), C30(H30A,H30B), C32(H32A,H32B), C33(H33A,
 H33B), C35(H35A,H35B), C52(H52A,H52B), C54(H54A,H54B), C55(H55A,H55B),
 C57(H57A,H57B), C65(H65A,H65B), C123(H12C,H12D), C75(H75A,H75B), C77(H77A,
 H77B), C78(H78A,H78B), C80(H80A,H80B), C97(H97A,H97B), C99(H99A,H99B),
 C100(H10C,H10D), C102(H10H,H10I), C119(H11J,H11K), C121(H12H,H12I), C122(H12J,
 H12K), C124(H12L,H12M)
6.b Me refined with riding coordinates:
 C9(H9A,H9B,H9C)
6.c Aromatic/amide H refined with riding coordinates:
 C2(H2), C7(H7), C14(H14), C19(H19), C23(H23), C28(H28), C37(H37), C42(H42),
 C45(H45), C50(H50), C59(H59), C63(H63), C68(H68), C73(H73), C82(H82), C87(H87),
  C90(H90), C95(H95), C104(H104), C109(H109), C112(H112), C117(H117),
 C126(H126), C131(H131)
6.d Idealised Me refined as rotating group:
 C4(H4A,H4B,H4C), C6(H6A,H6B,H6C), C11(H11A,H11B,H11C), C16(H16A,H16B,H16C),
 C18(H18A,H18B,H18C), C25(H25A,H25B,H25C), C27(H27A,H27B,H27C), C31(H31A,H31B,
 H31C), C34(H34A,H34B,H34C), C39(H39A,H39B,H39C), C41(H41A,H41B,H41C), C47(H47A,
 H47B,H47C), C49(H49A,H49B,H49C), C53(H53A,H53B,H53C), C56(H56A,H56B,H56C),
 C60(H60A,H60B,H60C), C62(H62A,H62B,H62C), C0AA(H0AA,H0AB,H0AC), C70(H70A,H70B,
 H70C), C72(H72A,H72B,H72C), C76(H76A,H76B,H76C), C79(H79A,H79B,H79C), C84(H84A,
 H84B,H84C), C86(H86A,H86B,H86C), C92(H92A,H92B,H92C), C94(H94A,H94B,H94C),
 C98(H98A,H98B,H98C), C101(H10E,H10F,H10G), C106(H10J,H10K,H10L), C108(H10M,
 H10N,H10O), C114(H11D,H11E,H11F), C116(H11G,H11H,H11I), C120(H12E,H12F,H12G),
 C128(H12N,H12O,H12P), C130(H13A,H13B,H13C)
;
_shelx_shelxl_version_number 2014/7
_olex2_submission_special_instructions 'No special instructions were received'
_oxdiff_exptl_absorpt_empirical_details
;
Empirical correction (ABSPACK) includes:
- Absorption correction using spherical harmonics
- Frame scaling
;
_oxdiff_exptl_absorpt_empirical_full_max 1.439
_oxdiff_exptl_absorpt_empirical_full_min 0.625

loop_
_space_group_symop_operation_xyz
'x, y, z'

loop_
_atom_site_label
_atom_site_type_symbol
_atom_site_fract_x
_atom_site_fract_y
_atom_site_fract_z
_atom_site_U_iso_or_equiv
_atom_site_adp_type
_atom_site_occupancy
_atom_site_site_symmetry_order
_atom_site_calc_flag
_atom_site_refinement_flags_posn
_atom_site_refinement_flags_adp
_atom_site_refinement_flags_occupancy
Dy1 Dy 0.36960(2) 0.24205(2) 0.24538(2) 0.02367(9) Uani 1 1 d . . .
Zn1 Zn 0.26470(9) 0.09278(6) 0.39125(5) 0.0349(2) Uani 1 1 d . . .
Zn2 Zn 0.64068(11) 0.25864(9) 0.26477(6) 0.0416(3) Uani 1 1 d . . .
Zn3 Zn 0.25568(10) 0.35342(8) 0.08850(6) 0.0437(3) Uani 1 1 d . . .
Cl1 Cl 0.0840(2) 0.1162(2) 0.41657(15) 0.0634(8) Uani 1 1 d . . .
Cl2 Cl 0.7386(3) 0.3238(2) 0.16591(15) 0.0671(10) Uani 1 1 d . . .
Cl3 Cl 0.3199(4) 0.4763(2) 0.03395(18) 0.0872(12) Uani 1 1 d . . .
O1 O 0.3205(5) 0.2129(4) 0.3641(3) 0.0355(14) Uani 1 1 d . . .
O2 O 0.2921(5) 0.1171(3) 0.2799(3) 0.0316(13) Uani 1 1 d . . .
O3 O 0.4859(5) 0.3309(4) 0.2544(3) 0.0367(14) Uani 1 1 d . . .
O4 O 0.5423(5) 0.1694(3) 0.2591(3) 0.0377(14) Uani 1 1 d . . .
O5 O 0.2359(5) 0.3469(3) 0.2020(3) 0.0328(13) Uani 1 1 d . . .
O6 O 0.3761(5) 0.2565(4) 0.1250(3) 0.0360(14) Uani 1 1 d . . .
N1 N 0.6620(8) 0.3198(6) 0.3468(5) 0.062(3) Uani 1 1 d . . .
N2 N 0.7600(7) 0.1554(6) 0.3197(4) 0.051(3) Uani 1 1 d . . .
N3 N 0.3460(8) 0.0568(6) 0.4865(6) 0.073(3) Uani 1 1 d D . .
N4 N 0.3225(10) -0.0446(7) 0.4034(5) 0.087(3) Uani 1 1 d D U .
N5 N 0.0825(9) 0.3629(9) 0.0935(7) 0.087(4) Uani 1 1 d . . .
N6 N 0.2411(10) 0.2971(7) -0.0025(5) 0.072(3) Uani 1 1 d . . .
C1 C 0.3327(8) 0.2493(5) 0.4163(4) 0.0333(19) Uani 1 1 d . . .
C2 C 0.2875(11) 0.3317(7) 0.4158(8) 0.078(4) Uani 1 1 d . . .
H2 H 0.2467 0.3636 0.3787 0.093 Uiso 1 1 calc R . .
C3 C 0.3011(13) 0.3695(12) 0.4699(13) 0.111(7) Uani 1 1 d . . .
C4 C 0.261(2) 0.4631(15) 0.4684(18) 0.203(12) Uani 1 1 d . U .
H4A H 0.3216 0.4914 0.4722 0.305 Uiso 1 1 calc GR . .
H4B H 0.2071 0.4660 0.5074 0.305 Uiso 1 1 calc GR . .
H4C H 0.2297 0.4913 0.4245 0.305 Uiso 1 1 calc GR . .
C5 C 0.3608(15) 0.3216(15) 0.5262(11) 0.112(7) Uani 1 1 d . . .
C6 C 0.373(2) 0.3666(19) 0.5855(13) 0.179(10) Uani 1 1 d . U .
H6A H 0.3178 0.3516 0.6240 0.268 Uiso 1 1 calc GR . .
H6B H 0.3642 0.4283 0.5664 0.268 Uiso 1 1 calc GR . .
H6C H 0.4439 0.3478 0.6025 0.268 Uiso 1 1 calc GR . .
C7 C 0.4006(11) 0.2398(13) 0.5269(6) 0.083(5) Uani 1 1 d . . .
H7 H 0.4381 0.2073 0.5654 0.099 Uiso 1 1 calc R . .
C8 C 0.3903(8) 0.2003(6) 0.4750(5) 0.041(2) Uani 1 1 d . . .
C9 C 0.2746(13) 0.0577(14) 0.5480(7) 0.129(9) Uani 1 1 d . . .
H9A H 0.2313 0.1134 0.5422 0.194 Uiso 1 1 calc R . .
H9B H 0.2274 0.0140 0.5555 0.194 Uiso 1 1 calc R . .
H9C H 0.3163 0.0465 0.5881 0.194 Uiso 1 1 calc R . .
C10 C 0.4142(12) -0.0567(10) 0.4507(7) 0.094(5) Uani 1 1 d D U .
H10A H 0.4449 -0.1172 0.4605 0.113 Uiso 1 1 calc R . .
H10B H 0.4709 -0.0238 0.4231 0.113 Uiso 1 1 calc R . .
C11 C 0.2438(18) -0.0963(11) 0.4358(10) 0.129(6) Uani 1 1 d . U .
H11A H 0.2194 -0.0864 0.4817 0.193 Uiso 1 1 calc GR . .
H11B H 0.2736 -0.1559 0.4411 0.193 Uiso 1 1 calc GR . .
H11C H 0.1831 -0.0827 0.4072 0.193 Uiso 1 1 calc GR . .
C12 C 0.3594(16) -0.0610(7) 0.3310(7) 0.090(5) Uani 1 1 d . . .
H12A H 0.4256 -0.0348 0.3127 0.108 Uiso 1 1 calc R . .
H12B H 0.3777 -0.1229 0.3368 0.108 Uiso 1 1 calc R . .
C13 C 0.2790(12) -0.0279(7) 0.2777(7) 0.071(4) Uani 1 1 d . . .
C14 C 0.2317(15) -0.0892(10) 0.2581(9) 0.089(4) Uani 1 1 d . U .
H14 H 0.2559 -0.1480 0.2737 0.107 Uiso 1 1 calc R . .
C15 C 0.1519(15) -0.0615(11) 0.2168(9) 0.093(5) Uani 1 1 d . U .
C16 C 0.0885(17) -0.1342(14) 0.2032(12) 0.140(8) Uani 1 1 d . U .
H16A H 0.0249 -0.1416 0.2365 0.210 Uiso 1 1 calc GR . .
H16B H 0.1361 -0.1880 0.2094 0.210 Uiso 1 1 calc GR . .
H16C H 0.0667 -0.1164 0.1557 0.210 Uiso 1 1 calc GR . .
C17 C 0.1136(11) 0.0262(11) 0.1858(7) 0.079(4) Uani 1 1 d . U .
C18 C 0.0216(15) 0.056(2) 0.1418(10) 0.168(13) Uani 1 1 d . . .
H18A H -0.0453 0.0613 0.1718 0.252 Uiso 1 1 calc GR . .
H18B H 0.0183 0.0158 0.1146 0.252 Uiso 1 1 calc GR . .
H18C H 0.0314 0.1119 0.1103 0.252 Uiso 1 1 calc GR . .
C19 C 0.1665(10) 0.0893(9) 0.2074(6) 0.064(3) Uani 1 1 d . . .
H19 H 0.1458 0.1482 0.1895 0.076 Uiso 1 1 calc R . .
C20 C 0.2466(8) 0.0615(6) 0.2542(5) 0.042(2) Uani 1 1 d . . .
C21 C 0.4787(8) 0.4145(5) 0.2551(6) 0.046(2) Uani 1 1 d . . .
C23 C 0.4361(9) 0.4796(6) 0.1995(7) 0.056(3) Uani 1 1 d . . .
H23 H 0.4180 0.4644 0.1603 0.068 Uiso 1 1 calc R . .
C24 C 0.4193(14) 0.5665(8) 0.1999(10) 0.091(5) Uani 1 1 d . . .
C25 C 0.3569(13) 0.6334(8) 0.1437(10) 0.102(6) Uani 1 1 d . . .
H25A H 0.4059 0.6709 0.1136 0.153 Uiso 1 1 calc GR . .
H25B H 0.2998 0.6670 0.1663 0.153 Uiso 1 1 calc GR . .
H25C H 0.3254 0.6047 0.1157 0.153 Uiso 1 1 calc GR . .
C26 C 0.452(2) 0.5875(8) 0.2557(13) 0.155(11) Uani 1 1 d . . .
C27 C 0.433(2) 0.6824(13) 0.2618(16) 0.191(11) Uani 1 1 d . U .
H27A H 0.4954 0.7104 0.2402 0.286 Uiso 1 1 calc GR . .
H27B H 0.4207 0.6829 0.3109 0.286 Uiso 1 1 calc GR . .
H27C H 0.3694 0.7125 0.2380 0.286 Uiso 1 1 calc GR . .
C28 C 0.4994(16) 0.5206(11) 0.3113(10) 0.106(5) Uani 1 1 d . U .
H28 H 0.5226 0.5364 0.3487 0.128 Uiso 1 1 calc R . .
C29 C 0.5127(13) 0.4354(7) 0.3128(9) 0.079(5) Uani 1 1 d . . .
C30 C 0.5564(11) 0.3671(7) 0.3732(7) 0.062(3) Uani 1 1 d . . .
H30A H 0.5036 0.3269 0.3931 0.075 Uiso 1 1 calc R . .
H30B H 0.5701 0.3928 0.4100 0.075 Uiso 1 1 calc R . .
C31 C 0.7525(15) 0.3743(10) 0.3198(8) 0.104(7) Uani 1 1 d . . .
H31A H 0.8206 0.3377 0.3164 0.156 Uiso 1 1 calc GR . .
H31B H 0.7563 0.4090 0.3519 0.156 Uiso 1 1 calc GR . .
H31C H 0.7387 0.4114 0.2737 0.156 Uiso 1 1 calc GR . .
C32 C 0.7015(9) 0.2426(7) 0.4059(6) 0.056(3) Uani 1 1 d . . .
H32A H 0.7259 0.2630 0.4427 0.068 Uiso 1 1 calc R . .
H32B H 0.6414 0.2097 0.4268 0.068 Uiso 1 1 calc R . .
C33 C 0.7930(9) 0.1853(8) 0.3785(6) 0.061(3) Uani 1 1 d . . .
H33A H 0.8556 0.2165 0.3614 0.074 Uiso 1 1 calc R . .
H33B H 0.8144 0.1355 0.4167 0.074 Uiso 1 1 calc R . .
C34 C 0.8587(9) 0.1370(9) 0.2719(6) 0.072(4) Uani 1 1 d . . .
H34A H 0.8381 0.1154 0.2350 0.108 Uiso 1 1 calc GR . .
H34B H 0.9107 0.0944 0.2988 0.108 Uiso 1 1 calc GR . .
H34C H 0.8910 0.1891 0.2510 0.108 Uiso 1 1 calc GR . .
C35 C 0.7087(9) 0.0750(7) 0.3486(5) 0.053(3) Uani 1 1 d . . .
H35A H 0.7617 0.0307 0.3740 0.063 Uiso 1 1 calc R . .
H35B H 0.6479 0.0858 0.3827 0.063 Uiso 1 1 calc R . .
C36 C 0.6685(8) 0.0414(6) 0.2955(5) 0.050(3) Uani 1 1 d . . .
C37 C 0.7093(10) -0.0417(7) 0.2853(6) 0.066(4) Uani 1 1 d . . .
H37 H 0.7658 -0.0734 0.3119 0.079 Uiso 1 1 calc R . .
C38 C 0.6724(11) -0.0789(7) 0.2400(7) 0.063(3) Uani 1 1 d . . .
C39 C 0.7218(15) -0.1692(9) 0.2319(8) 0.099(6) Uani 1 1 d . . .
H39A H 0.7831 -0.1900 0.2598 0.148 Uiso 1 1 calc GR . .
H39B H 0.7456 -0.1660 0.1829 0.148 Uiso 1 1 calc GR . .
H39C H 0.6676 -0.2080 0.2479 0.148 Uiso 1 1 calc GR . .
C40 C 0.5845(10) -0.0304(7) 0.1988(6) 0.060(3) Uani 1 1 d . . .
C41 C 0.5344(13) -0.0660(8) 0.1498(7) 0.079(4) Uani 1 1 d . . .
H41A H 0.5005 -0.1157 0.1765 0.119 Uiso 1 1 calc GR . .
H41B H 0.5900 -0.0826 0.1155 0.119 Uiso 1 1 calc GR . .
H41C H 0.4803 -0.0227 0.1257 0.119 Uiso 1 1 calc GR . .
C42 C 0.5449(9) 0.0515(6) 0.2079(6) 0.048(2) Uani 1 1 d . . .
H42 H 0.4885 0.0834 0.1813 0.057 Uiso 1 1 calc R . .
C43 C 0.5839(7) 0.0883(6) 0.2537(5) 0.040(2) Uani 1 1 d . . .
C44 C 0.1535(7) 0.4048(5) 0.2214(5) 0.038(2) Uani 1 1 d . . .
C45 C 0.1733(9) 0.4663(8) 0.2545(7) 0.061(3) Uani 1 1 d . . .
H45 H 0.2438 0.4655 0.2660 0.073 Uiso 1 1 calc R . .
C46 C 0.0892(12) 0.5305(9) 0.2714(9) 0.088(5) Uani 1 1 d . . .
C47 C 0.1191(16) 0.5997(16) 0.2992(14) 0.168(12) Uani 1 1 d . . .
H47A H 0.1011 0.6549 0.2667 0.251 Uiso 1 1 calc GR . .
H47B H 0.1961 0.5901 0.3042 0.251 Uiso 1 1 calc GR . .
H47C H 0.0794 0.5989 0.3446 0.251 Uiso 1 1 calc GR . .
C48 C -0.0172(10) 0.5301(8) 0.2566(7) 0.063(3) Uani 1 1 d . . .
C49 C -0.1083(12) 0.5943(9) 0.2718(8) 0.086(4) Uani 1 1 d . . .
H49A H -0.1657 0.5980 0.2424 0.129 Uiso 1 1 calc GR . .
H49B H -0.0831 0.6497 0.2622 0.129 Uiso 1 1 calc GR . .
H49C H -0.1355 0.5770 0.3209 0.129 Uiso 1 1 calc GR . .
C50 C -0.0345(9) 0.4707(8) 0.2204(6) 0.067(4) Uani 1 1 d . . .
H50 H -0.1042 0.4731 0.2071 0.081 Uiso 1 1 calc R . .
C51 C 0.0482(8) 0.4072(7) 0.2029(6) 0.053(3) Uani 1 1 d . . .
C52 C 0.0292(11) 0.3447(10) 0.1667(9) 0.084(4) Uani 1 1 d . U .
H52A H -0.0488 0.3463 0.1654 0.101 Uiso 1 1 calc R . .
H52B H 0.0576 0.2871 0.1927 0.101 Uiso 1 1 calc R . .
C53 C 0.0376(13) 0.4474(11) 0.0546(8) 0.102(5) Uani 1 1 d . U .
H53A H 0.0680 0.4907 0.0684 0.154 Uiso 1 1 calc GR . .
H53B H -0.0404 0.4547 0.0649 0.154 Uiso 1 1 calc GR . .
H53C H 0.0551 0.4531 0.0046 0.154 Uiso 1 1 calc GR . .
C54 C 0.0551(15) 0.2962(13) 0.0604(12) 0.119(7) Uani 1 1 d . . .
H54A H 0.0713 0.2388 0.0914 0.143 Uiso 1 1 calc R . .
H54B H -0.0221 0.3060 0.0534 0.143 Uiso 1 1 calc R . .
C55 C 0.1189(17) 0.3027(15) -0.0062(10) 0.124(7) Uani 1 1 d . . .
H55A H 0.0942 0.3573 -0.0385 0.149 Uiso 1 1 calc R . .
H55B H 0.1056 0.2568 -0.0260 0.149 Uiso 1 1 calc R . .
C56 C 0.2937(15) 0.3448(11) -0.0713(7) 0.101(6) Uani 1 1 d . . .
H56A H 0.2733 0.4059 -0.0773 0.152 Uiso 1 1 calc GR . .
H56B H 0.2700 0.3278 -0.1096 0.152 Uiso 1 1 calc GR . .
H56C H 0.3717 0.3315 -0.0715 0.152 Uiso 1 1 calc GR . .
C57 C 0.2917(12) 0.2030(9) 0.0178(6) 0.067(4) Uani 1 1 d . . .
H57A H 0.2581 0.1736 0.0635 0.081 Uiso 1 1 calc R . .
H57B H 0.2798 0.1740 -0.0174 0.081 Uiso 1 1 calc R . .
C58 C 0.4127(10) 0.2003(7) 0.0217(5) 0.052(3) Uani 1 1 d . . .
C59 C 0.4892(14) 0.1694(7) -0.0255(5) 0.073(4) Uani 1 1 d . . .
H59 H 0.4648 0.1536 -0.0625 0.088 Uiso 1 1 calc R . .
C60 C 0.6817(13) 0.1206(10) -0.0731(7) 0.090(5) Uani 1 1 d . . .
H60A H 0.7262 0.1629 -0.1016 0.135 Uiso 1 1 calc GR . .
H60B H 0.6405 0.1023 -0.1032 0.135 Uiso 1 1 calc GR . .
H60C H 0.7277 0.0717 -0.0476 0.135 Uiso 1 1 calc GR . .
C61 C 0.6395(11) 0.1886(7) 0.0318(6) 0.061(3) Uani 1 1 d . . .
C62 C 0.7552(11) 0.1774(9) 0.0443(8) 0.081(4) Uani 1 1 d . . .
H62A H 0.7644 0.2097 0.0772 0.121 Uiso 1 1 calc GR . .
H62B H 0.7976 0.1980 0.0002 0.121 Uiso 1 1 calc GR . .
H62C H 0.7794 0.1172 0.0636 0.121 Uiso 1 1 calc GR . .
C63 C 0.5609(9) 0.2243(6) 0.0791(5) 0.049(3) Uani 1 1 d . . .
H63 H 0.5850 0.2451 0.1135 0.059 Uiso 1 1 calc R . .
C64 C 0.4472(9) 0.2288(5) 0.0751(5) 0.041(2) Uani 1 1 d . . .
C65 C 0.4353(9) 0.1113(7) 0.4782(7) 0.070(4) Uani 1 1 d . . .
H65A H 0.4796 0.0891 0.5181 0.084 Uiso 1 1 calc R . .
H65B H 0.4819 0.1086 0.4351 0.084 Uiso 1 1 calc R . .
C66 C 0.6039(13) 0.1602(8) -0.0208(6) 0.068(4) Uani 1 1 d . . .
C123 C 0.3932(17) -0.0344(7) 0.5165(8) 0.129(7) Uani 1 1 d D U .
H12C H 0.4594 -0.0386 0.5392 0.155 Uiso 1 1 calc R . .
H12D H 0.3411 -0.0679 0.5489 0.155 Uiso 1 1 calc R . .
Dy2 Dy 0.64234(2) -0.24004(2) -0.24453(2) 0.02006(8) Uani 1 1 d . . .
Zn4 Zn 0.74595(9) -0.38735(7) -0.09515(5) 0.0347(2) Uani 1 1 d . . .
Zn5 Zn 0.75137(7) -0.06414(5) -0.36063(4) 0.02352(19) Uani 1 1 d . . .
Zn6 Zn 0.37590(10) -0.27389(7) -0.25743(7) 0.0437(3) Uani 1 1 d . . .
Cl4 Cl 0.9282(2) -0.4168(2) -0.10045(17) 0.0686(9) Uani 1 1 d . . .
Cl5 Cl 0.6980(2) -0.02832(14) -0.46985(11) 0.0421(6) Uani 1 1 d . . .
Cl6 Cl 0.2792(2) -0.16905(16) -0.33459(15) 0.0511(7) Uani 1 1 d . . .
O7 O 0.7148(5) -0.2516(3) -0.1411(3) 0.0293(12) Uani 1 1 d . . .
O8 O 0.6944(5) -0.3825(3) -0.1922(3) 0.0313(13) Uani 1 1 d . . .
O9 O 0.6270(5) -0.0911(3) -0.2848(3) 0.0259(11) Uani 1 1 d . . .
O10 O 0.7784(4) -0.2061(3) -0.3306(3) 0.0278(12) Uani 1 1 d . . .
O11 O 0.4674(5) -0.2422(4) -0.1912(3) 0.0394(14) Uani 1 1 d . . .
O12 O 0.5325(5) -0.2777(3) -0.3100(3) 0.0323(13) Uani 1 1 d . . .
N7 N 0.6767(8) -0.3654(6) 0.0071(4) 0.060(2) Uani 1 1 d . . .
N8 N 0.6788(7) -0.5111(7) -0.0489(5) 0.058(3) Uani 1 1 d . . .
N9 N 0.7508(7) 0.0650(5) -0.3375(4) 0.0399(18) Uani 1 1 d . . .
N10 N 0.9225(6) -0.0651(5) -0.3633(4) 0.0373(17) Uani 1 1 d . . .
N11 N 0.2560(7) -0.3168(7) -0.1690(6) 0.067(3) Uani 1 1 d . . .
N12 N 0.3592(8) -0.3942(6) -0.2824(6) 0.068(3) Uani 1 1 d . . .
C0AA C 0.1562(9) -0.2529(9) -0.1694(8) 0.088(5) Uani 1 1 d . U .
H0AA H 0.1758 -0.1989 -0.1667 0.132 Uiso 1 1 calc GR . .
H0AB H 0.1061 -0.2740 -0.1293 0.132 Uiso 1 1 calc GR . .
H0AC H 0.1223 -0.2445 -0.2124 0.132 Uiso 1 1 calc GR . .
C67 C 0.7515(8) -0.2063(5) -0.1037(4) 0.037(2) Uani 1 1 d . . .
C68 C 0.8357(8) -0.1546(5) -0.1318(5) 0.039(2) Uani 1 1 d . . .
H68 H 0.8643 -0.1491 -0.1787 0.046 Uiso 1 1 calc R . .
C69 C 0.8768(10) -0.1114(6) -0.0901(6) 0.054(3) Uani 1 1 d . . .
C70 C 0.9743(13) -0.0631(9) -0.1216(8) 0.079(4) Uani 1 1 d . . .
H70A H 0.9931 -0.0666 -0.1698 0.119 Uiso 1 1 calc GR . .
H70B H 1.0354 -0.0887 -0.0943 0.119 Uiso 1 1 calc GR . .
H70C H 0.9560 -0.0036 -0.1205 0.119 Uiso 1 1 calc GR . .
C71 C 0.8324(12) -0.1168(8) -0.0213(6) 0.066(3) Uani 1 1 d . . .
C72 C 0.8820(14) -0.0726(10) 0.0259(7) 0.095(5) Uani 1 1 d . . .
H72A H 0.9390 -0.1122 0.0503 0.142 Uiso 1 1 calc GR . .
H72B H 0.8261 -0.0560 0.0600 0.142 Uiso 1 1 calc GR . .
H72C H 0.9118 -0.0221 -0.0033 0.142 Uiso 1 1 calc GR . .
C73 C 0.7519(11) -0.1680(8) 0.0065(5) 0.064(3) Uani 1 1 d . . .
H73 H 0.7245 -0.1726 0.0535 0.077 Uiso 1 1 calc R . .
C74 C 0.7098(10) -0.2128(7) -0.0317(5) 0.048(3) Uani 1 1 d . . .
C75 C 0.6284(10) -0.2740(8) 0.0005(5) 0.058(3) Uani 1 1 d . . .
H75A H 0.6003 -0.2665 0.0471 0.070 Uiso 1 1 calc R . .
H75B H 0.5675 -0.2606 -0.0287 0.070 Uiso 1 1 calc R . .
C76 C 0.7608(14) -0.3882(11) 0.0590(6) 0.102(6) Uani 1 1 d . . .
H76A H 0.7804 -0.4498 0.0722 0.153 Uiso 1 1 calc GR . .
H76B H 0.7318 -0.3686 0.1004 0.153 Uiso 1 1 calc GR . .
H76C H 0.8245 -0.3610 0.0378 0.153 Uiso 1 1 calc GR . .
C77 C 0.5865(11) -0.4258(10) 0.0267(6) 0.079(4) Uani 1 1 d . . .
H77A H 0.5531 -0.4264 0.0742 0.095 Uiso 1 1 calc R . .
H77B H 0.5302 -0.4038 -0.0059 0.095 Uiso 1 1 calc R . .
C78 C 0.6298(13) -0.5112(12) 0.0237(7) 0.100(6) Uani 1 1 d . . .
H78A H 0.5721 -0.5480 0.0368 0.120 Uiso 1 1 calc R . .
H78B H 0.6850 -0.5341 0.0570 0.120 Uiso 1 1 calc R . .
C79 C 0.7614(11) -0.5863(8) -0.0412(8) 0.088(5) Uani 1 1 d . . .
H79A H 0.7975 -0.5887 -0.0870 0.133 Uiso 1 1 calc GR . .
H79B H 0.7274 -0.6377 -0.0207 0.133 Uiso 1 1 calc GR . .
H79C H 0.8140 -0.5822 -0.0109 0.133 Uiso 1 1 calc GR . .
C80 C 0.5932(9) -0.5149(8) -0.0929(6) 0.064(3) Uani 1 1 d . . .
H80A H 0.5548 -0.5641 -0.0695 0.077 Uiso 1 1 calc R . .
H80B H 0.5408 -0.4630 -0.0971 0.077 Uiso 1 1 calc R . .
C81 C 0.6368(8) -0.5224(6) -0.1628(6) 0.050(3) Uani 1 1 d . . .
C82 C 0.6328(12) -0.5963(8) -0.1855(9) 0.076(4) Uani 1 1 d . . .
H82 H 0.5975 -0.6404 -0.1548 0.091 Uiso 1 1 calc R . .
C83 C 0.6767(13) -0.6078(7) -0.2490(9) 0.079(4) Uani 1 1 d . . .
C84 C 0.6715(17) -0.6870(9) -0.2773(12) 0.133(8) Uani 1 1 d . . .
H84A H 0.6380 -0.7301 -0.2407 0.200 Uiso 1 1 calc GR . .
H84B H 0.7441 -0.7106 -0.2913 0.200 Uiso 1 1 calc GR . .
H84C H 0.6290 -0.6698 -0.3175 0.200 Uiso 1 1 calc GR . .
C85 C 0.7347(11) -0.5420(8) -0.2966(8) 0.071(4) Uani 1 1 d . . .
C86 C 0.7843(16) -0.5448(13) -0.3724(11) 0.135(8) Uani 1 1 d . . .
H86A H 0.7269 -0.5310 -0.4036 0.202 Uiso 1 1 calc GR . .
H86B H 0.8214 -0.6017 -0.3717 0.202 Uiso 1 1 calc GR . .
H86C H 0.8352 -0.5034 -0.3889 0.202 Uiso 1 1 calc GR . .
C87 C 0.7373(9) -0.4671(6) -0.2751(6) 0.051(3) Uani 1 1 d . . .
H87 H 0.7719 -0.4228 -0.3061 0.061 Uiso 1 1 calc R . .
C88 C 0.6914(7) -0.4555(5) -0.2105(5) 0.036(2) Uani 1 1 d . . .
C89 C 0.8630(7) -0.2388(5) -0.3697(4) 0.0297(18) Uani 1 1 d . . .
C90 C 0.8515(8) -0.2932(6) -0.4110(5) 0.046(2) Uani 1 1 d . . .
H90 H 0.7836 -0.3110 -0.4097 0.055 Uiso 1 1 calc R . .
C91 C 0.9397(10) -0.3226(7) -0.4553(7) 0.062(3) Uani 1 1 d . . .
C92 C 0.9198(14) -0.3766(10) -0.5024(9) 0.099(5) Uani 1 1 d . . .
H92A H 0.9129 -0.3409 -0.5498 0.149 Uiso 1 1 calc GR . .
H92B H 0.8538 -0.4020 -0.4848 0.149 Uiso 1 1 calc GR . .
H92C H 0.9801 -0.4216 -0.5028 0.149 Uiso 1 1 calc GR . .
C93 C 1.0414(10) -0.2989(7) -0.4563(7) 0.059(3) Uani 1 1 d . . .
C94 C 1.1395(11) -0.3295(9) -0.5025(7) 0.079(4) Uani 1 1 d . . .
H94A H 1.1983 -0.2970 -0.5039 0.119 Uiso 1 1 calc GR . .
H94B H 1.1194 -0.3210 -0.5497 0.119 Uiso 1 1 calc GR . .
H94C H 1.1625 -0.3899 -0.4829 0.119 Uiso 1 1 calc GR . .
C95 C 1.0543(8) -0.2451(6) -0.4139(5) 0.041(2) Uani 1 1 d . . .
H95 H 1.1230 -0.2295 -0.4138 0.049 Uiso 1 1 calc R . .
C96 C 0.9661(7) -0.2140(6) -0.3713(4) 0.036(2) Uani 1 1 d . . .
C97 C 0.9807(8) -0.1517(7) -0.3316(5) 0.044(2) Uani 1 1 d . . .
H97A H 1.0580 -0.1478 -0.3327 0.052 Uiso 1 1 calc R . .
H97B H 0.9525 -0.1716 -0.2824 0.052 Uiso 1 1 calc R . .
C98 C 0.9676(8) -0.0322(7) -0.4363(5) 0.052(3) Uani 1 1 d . . .
H98A H 0.9512 -0.0669 -0.4654 0.078 Uiso 1 1 calc GR . .
H98B H 1.0454 -0.0346 -0.4376 0.078 Uiso 1 1 calc GR . .
H98C H 0.9359 0.0266 -0.4541 0.078 Uiso 1 1 calc GR . .
C99 C 0.9376(9) -0.0052(8) -0.3194(6) 0.058(3) Uani 1 1 d . . .
H99A H 0.9215 -0.0327 -0.2695 0.070 Uiso 1 1 calc R . .
H99B H 1.0131 0.0060 -0.3265 0.070 Uiso 1 1 calc R . .
C100 C 0.8638(9) 0.0787(7) -0.3395(6) 0.057(3) Uani 1 1 d . . .
H10C H 0.8690 0.1135 -0.3071 0.068 Uiso 1 1 calc R . .
H10D H 0.8877 0.1104 -0.3870 0.068 Uiso 1 1 calc R . .
C101 C 0.6922(11) 0.1375(6) -0.3873(6) 0.057(3) Uani 1 1 d . . .
H10E H 0.7209 0.1375 -0.4350 0.086 Uiso 1 1 calc GR . .
H10F H 0.7017 0.1910 -0.3779 0.086 Uiso 1 1 calc GR . .
H10G H 0.6158 0.1314 -0.3814 0.086 Uiso 1 1 calc GR . .
C102 C 0.6971(8) 0.0568(6) -0.2627(5) 0.037(2) Uani 1 1 d . . .
H10H H 0.7341 0.0070 -0.2307 0.045 Uiso 1 1 calc R . .
H10I H 0.7040 0.1079 -0.2475 0.045 Uiso 1 1 calc R . .
C103 C 0.5812(8) 0.0472(5) -0.2591(5) 0.037(2) Uani 1 1 d . . .
C104 C 0.4976(10) 0.1100(6) -0.2431(5) 0.052(3) Uani 1 1 d . . .
H104 H 0.5173 0.1593 -0.2348 0.062 Uiso 1 1 calc R . .
C105 C 0.3870(10) 0.1026(8) -0.2390(6) 0.057(3) Uani 1 1 d . . .
C106 C 0.3023(14) 0.1716(10) -0.2179(10) 0.100(6) Uani 1 1 d . . .
H10J H 0.2557 0.1969 -0.2556 0.150 Uiso 1 1 calc GR . .
H10K H 0.3384 0.2156 -0.2093 0.150 Uiso 1 1 calc GR . .
H10L H 0.2592 0.1461 -0.1755 0.150 Uiso 1 1 calc GR . .
C107 C 0.3553(8) 0.0318(7) -0.2567(5) 0.045(2) Uani 1 1 d . . .
C108 C 0.2375(10) 0.0178(9) -0.2518(8) 0.075(4) Uani 1 1 d . . .
H10M H 0.2084 0.0049 -0.2030 0.113 Uiso 1 1 calc GR . .
H10N H 0.2327 -0.0298 -0.2714 0.113 Uiso 1 1 calc GR . .
H10O H 0.1963 0.0691 -0.2780 0.113 Uiso 1 1 calc GR . .
C109 C 0.4379(8) -0.0298(5) -0.2753(4) 0.037(2) Uani 1 1 d . . .
H109 H 0.4180 -0.0755 -0.2891 0.044 Uiso 1 1 calc R . .
C110 C 0.5487(7) -0.0257(5) -0.2742(4) 0.0289(17) Uani 1 1 d . . .
C111 C 0.5431(8) -0.2994(5) -0.3728(5) 0.037(2) Uani 1 1 d . . .
C112 C 0.5845(8) -0.2448(6) -0.4346(5) 0.041(2) Uani 1 1 d . . .
H112 H 0.5985 -0.1905 -0.4334 0.049 Uiso 1 1 calc R . .
C113 C 0.6059(12) -0.2693(7) -0.4991(6) 0.065(4) Uani 1 1 d . . .
C114 C 0.6550(15) -0.2093(9) -0.5631(6) 0.089(5) Uani 1 1 d . . .
H11D H 0.6069 -0.1951 -0.6003 0.133 Uiso 1 1 calc GR . .
H11E H 0.7243 -0.2368 -0.5789 0.133 Uiso 1 1 calc GR . .
H11F H 0.6652 -0.1574 -0.5513 0.133 Uiso 1 1 calc GR . .
C115 C 0.579(2) -0.3474(10) -0.5008(8) 0.116(8) Uani 1 1 d . . .
C116 C 0.602(2) -0.3781(15) -0.5691(10) 0.162(9) Uani 1 1 d . U .
H11G H 0.5764 -0.3321 -0.6081 0.242 Uiso 1 1 calc GR . .
H11H H 0.5641 -0.4271 -0.5640 0.242 Uiso 1 1 calc GR . .
H11I H 0.6790 -0.3943 -0.5779 0.242 Uiso 1 1 calc GR . .
C117 C 0.5383(16) -0.4017(9) -0.4402(8) 0.105(6) Uani 1 1 d . . .
H117 H 0.5249 -0.4559 -0.4421 0.126 Uiso 1 1 calc R . .
C118 C 0.5154(12) -0.3788(7) -0.3752(6) 0.062(4) Uani 1 1 d . . .
C119 C 0.4642(11) -0.4356(7) -0.3087(7) 0.062(4) Uani 1 1 d . . .
H11J H 0.4530 -0.4891 -0.3185 0.075 Uiso 1 1 calc R . .
H11K H 0.5143 -0.4501 -0.2719 0.075 Uiso 1 1 calc R . .
C120 C 0.2786(12) -0.3797(9) -0.3356(9) 0.086(5) Uani 1 1 d . U .
H12E H 0.2104 -0.3515 -0.3189 0.130 Uiso 1 1 calc GR . .
H12F H 0.2676 -0.4343 -0.3422 0.130 Uiso 1 1 calc GR . .
H12G H 0.3056 -0.3440 -0.3799 0.130 Uiso 1 1 calc GR . .
C121 C 0.3164(10) -0.4481(7) -0.2125(8) 0.083(5) Uani 1 1 d . . .
H12H H 0.3750 -0.4682 -0.1815 0.100 Uiso 1 1 calc R . .
H12I H 0.2910 -0.4984 -0.2199 0.100 Uiso 1 1 calc R . .
C122 C 0.2230(10) -0.3970(8) -0.1771(8) 0.080(4) Uani 1 1 d . U .
H12J H 0.1611 -0.3825 -0.2056 0.095 Uiso 1 1 calc R . .
H12K H 0.2002 -0.4324 -0.1308 0.095 Uiso 1 1 calc R . .
C124 C 0.3046(9) -0.3339(8) -0.1014(6) 0.074(4) Uani 1 1 d . U .
H12L H 0.3673 -0.3780 -0.1010 0.089 Uiso 1 1 calc R . .
H12M H 0.2516 -0.3570 -0.0630 0.089 Uiso 1 1 calc R . .
C125 C 0.3405(9) -0.2566(8) -0.0870(6) 0.065(4) Uani 1 1 d . . .
C126 C 0.2963(13) -0.2262(13) -0.0272(8) 0.109(8) Uani 1 1 d . . .
H126 H 0.2422 -0.2544 0.0032 0.131 Uiso 1 1 calc R . .
C127 C 0.329(2) -0.1579(13) -0.0120(8) 0.123(9) Uani 1 1 d . . .
C128 C 0.270(2) -0.1327(13) 0.0519(10) 0.156(9) Uani 1 1 d . U .
H12N H 0.2137 -0.1687 0.0715 0.234 Uiso 1 1 calc GR . .
H12O H 0.2383 -0.0732 0.0386 0.234 Uiso 1 1 calc GR . .
H12P H 0.3208 -0.1398 0.0867 0.234 Uiso 1 1 calc GR . .
C129 C 0.4074(14) -0.1180(9) -0.0575(6) 0.091(5) Uani 1 1 d . . .
C130 C 0.449(2) -0.0398(10) -0.0445(7) 0.136(9) Uani 1 1 d . . .
H13A H 0.4863 -0.0576 -0.0018 0.204 Uiso 1 1 calc GR . .
H13B H 0.3887 0.0036 -0.0395 0.204 Uiso 1 1 calc GR . .
H13C H 0.4992 -0.0164 -0.0839 0.204 Uiso 1 1 calc GR . .
C131 C 0.4530(11) -0.1471(7) -0.1163(5) 0.060(3) Uani 1 1 d . . .
H131 H 0.5066 -0.1181 -0.1464 0.071 Uiso 1 1 calc R . .
C132 C 0.4230(8) -0.2153(7) -0.1314(5) 0.046(3) Uani 1 1 d . . .
O1W O -0.0395(13) 0.2820(14) 0.4716(10) 0.182(7) Uani 1 1 d . U .
O2W O 0.033(2) 0.2634(12) 0.6233(9) 0.219(9) Uani 1 1 d . U .
O3W O 0.0474(19) -0.5337(16) -0.2174(18) 0.128(9) Uani 0.5 1 d . U P
O4W O -0.021(4) -0.737(3) -0.171(2) 0.211(15) Uani 0.5 1 d . U P

loop_
_atom_site_aniso_label
_atom_site_aniso_U_11
_atom_site_aniso_U_22
_atom_site_aniso_U_33
_atom_site_aniso_U_23
_atom_site_aniso_U_13
_atom_site_aniso_U_12
Dy1 0.0177(2) 0.02365(17) 0.02423(18) 0.00545(14) -0.00469(15) -0.00434(15)
Zn1 0.0413(6) 0.0294(5) 0.0286(5) 0.0018(4) 0.0053(4) -0.0113(4)
Zn2 0.0238(6) 0.0473(6) 0.0425(6) 0.0180(5) -0.0126(5) -0.0150(5)
Zn3 0.0363(7) 0.0473(6) 0.0329(5) 0.0141(5) -0.0104(5) 0.0014(5)
Cl1 0.0320(14) 0.0836(19) 0.0613(16) 0.0141(14) -0.0071(12) -0.0222(14)
Cl2 0.0387(16) 0.091(2) 0.0511(15) 0.0371(15) -0.0160(13) -0.0352(16)
Cl3 0.114(3) 0.0573(18) 0.0623(18) 0.0341(15) -0.0001(19) -0.0195(19)
O1 0.044(4) 0.038(3) 0.025(3) -0.001(2) -0.002(3) -0.018(3)
O2 0.037(4) 0.031(3) 0.026(3) 0.000(2) -0.003(2) -0.014(3)
O3 0.027(3) 0.030(3) 0.049(3) 0.001(3) -0.010(3) -0.007(3)
O4 0.018(3) 0.027(3) 0.055(4) 0.014(3) -0.008(3) -0.002(2)
O5 0.020(3) 0.028(3) 0.041(3) 0.006(2) -0.001(3) 0.001(2)
O6 0.029(3) 0.041(3) 0.028(3) 0.004(2) 0.002(3) 0.001(3)
N1 0.059(6) 0.063(6) 0.062(5) 0.025(4) -0.041(5) -0.042(5)
N2 0.027(5) 0.071(6) 0.036(4) 0.020(4) -0.004(4) -0.003(4)
N3 0.037(5) 0.050(5) 0.109(8) 0.038(5) -0.031(6) -0.016(4)
N4 0.126(8) 0.055(5) 0.060(5) 0.005(4) 0.006(5) 0.006(6)
N5 0.040(6) 0.127(11) 0.102(9) -0.043(8) -0.036(6) 0.016(7)
N6 0.076(8) 0.085(7) 0.048(5) -0.009(5) -0.022(5) 0.009(6)
C1 0.033(5) 0.034(4) 0.036(4) -0.012(3) -0.011(4) 0.001(4)
C2 0.066(9) 0.041(6) 0.143(12) -0.037(7) -0.062(9) 0.013(6)
C3 0.054(9) 0.108(12) 0.21(2) -0.112(14) -0.027(12) 0.014(9)
C4 0.20(2) 0.132(15) 0.31(2) -0.141(16) -0.038(18) 0.031(14)
C5 0.077(12) 0.166(18) 0.145(16) -0.130(15) -0.007(11) -0.017(12)
C6 0.178(19) 0.26(2) 0.176(16) -0.170(16) 0.008(14) -0.081(16)
C7 0.050(8) 0.177(17) 0.035(6) -0.025(8) -0.006(6) -0.055(10)
C8 0.035(5) 0.055(6) 0.030(4) -0.002(4) 0.001(4) -0.013(4)
C9 0.086(12) 0.22(2) 0.056(8) 0.060(10) -0.030(8) -0.101(14)
C10 0.096(9) 0.087(8) 0.065(7) 0.022(6) -0.017(6) 0.025(7)
C11 0.162(12) 0.085(9) 0.120(10) -0.021(8) 0.056(9) -0.022(9)
C12 0.165(17) 0.028(5) 0.058(7) 0.003(5) 0.020(9) -0.006(7)
C13 0.094(11) 0.048(6) 0.080(9) -0.040(6) 0.051(8) -0.043(7)
C14 0.098(9) 0.075(7) 0.104(9) -0.039(7) 0.023(8) -0.034(7)
C15 0.097(9) 0.095(9) 0.097(8) -0.056(7) 0.039(7) -0.026(7)
C16 0.131(14) 0.163(15) 0.176(16) -0.118(13) 0.037(12) -0.074(12)
C17 0.051(7) 0.129(9) 0.069(7) -0.051(7) 0.010(6) -0.016(7)
C18 0.051(10) 0.39(4) 0.103(14) -0.13(2) 0.007(10) -0.050(17)
C19 0.048(7) 0.109(10) 0.054(6) -0.045(6) 0.009(5) -0.036(7)
C20 0.050(6) 0.050(5) 0.032(4) -0.015(4) 0.019(4) -0.030(5)
C21 0.038(6) 0.024(4) 0.074(7) 0.004(4) -0.020(5) -0.015(4)
C23 0.034(6) 0.039(5) 0.083(8) 0.012(5) -0.014(5) -0.008(4)
C24 0.093(12) 0.041(7) 0.138(14) 0.006(8) -0.045(10) -0.026(7)
C25 0.091(12) 0.037(6) 0.160(15) 0.027(8) -0.048(11) -0.013(7)
C26 0.24(3) 0.024(6) 0.22(2) -0.009(9) -0.14(2) -0.013(10)
C27 0.26(2) 0.090(12) 0.26(2) -0.049(13) -0.115(18) -0.036(14)
C28 0.117(7) 0.096(7) 0.122(7) -0.034(5) -0.038(5) -0.029(5)
C29 0.097(12) 0.033(6) 0.123(12) -0.019(6) -0.062(10) -0.013(6)
C30 0.071(9) 0.043(6) 0.085(8) -0.018(6) -0.038(7) -0.015(6)
C31 0.117(14) 0.105(11) 0.085(10) 0.049(8) -0.063(10) -0.081(11)
C32 0.036(6) 0.077(8) 0.050(6) 0.010(5) -0.021(5) -0.024(6)
C33 0.028(6) 0.090(8) 0.050(6) 0.019(6) -0.021(5) -0.010(6)
C34 0.030(6) 0.109(10) 0.048(6) 0.013(6) 0.008(5) 0.008(6)
C35 0.035(6) 0.068(7) 0.031(5) 0.018(4) -0.001(4) 0.011(5)
C36 0.033(6) 0.045(5) 0.044(5) 0.019(4) 0.009(4) 0.011(4)
C37 0.048(7) 0.053(6) 0.057(7) 0.029(6) 0.010(6) 0.024(5)
C38 0.064(9) 0.043(6) 0.059(7) 0.010(5) 0.005(6) 0.015(6)
C39 0.124(16) 0.061(8) 0.081(10) -0.005(7) 0.012(10) 0.038(9)
C40 0.065(8) 0.043(5) 0.053(6) 0.000(5) 0.020(6) 0.007(5)
C41 0.099(12) 0.049(7) 0.079(9) -0.009(6) 0.001(8) 0.002(7)
C42 0.040(6) 0.028(4) 0.059(6) 0.006(4) 0.006(5) 0.004(4)
C43 0.025(5) 0.031(4) 0.048(5) 0.011(4) 0.008(4) 0.002(4)
C44 0.025(5) 0.030(4) 0.042(5) 0.013(4) 0.004(4) 0.003(4)
C45 0.029(6) 0.071(7) 0.079(8) -0.023(6) -0.006(5) 0.014(5)
C46 0.060(9) 0.079(9) 0.114(12) -0.031(8) 0.009(8) 0.025(7)
C47 0.080(13) 0.23(3) 0.26(3) -0.20(2) -0.015(16) 0.029(15)
C48 0.032(6) 0.068(8) 0.070(8) -0.004(6) 0.009(6) 0.017(5)
C49 0.067(9) 0.071(8) 0.105(11) -0.020(8) 0.018(8) 0.014(7)
C50 0.022(5) 0.081(8) 0.069(7) 0.019(7) 0.010(5) 0.008(5)
C51 0.020(5) 0.056(6) 0.066(7) 0.006(5) 0.004(5) 0.002(4)
C52 0.040(6) 0.100(8) 0.118(9) -0.035(7) -0.008(7) -0.009(6)
C53 0.077(10) 0.127(12) 0.089(9) -0.014(9) -0.041(8) 0.035(9)
C54 0.081(13) 0.145(17) 0.143(17) -0.030(14) -0.057(13) -0.028(12)
C55 0.110(17) 0.17(2) 0.093(13) -0.019(12) -0.051(12) -0.009(14)
C56 0.127(16) 0.110(12) 0.044(7) 0.008(7) -0.029(8) 0.020(11)
C57 0.084(11) 0.081(9) 0.045(6) -0.020(6) -0.022(6) -0.011(8)
C58 0.066(8) 0.049(6) 0.031(5) 0.003(4) -0.010(5) 0.005(5)
C59 0.129(14) 0.053(6) 0.027(5) -0.004(4) -0.010(6) 0.014(7)
C60 0.096(12) 0.096(10) 0.064(8) -0.029(7) 0.023(8) 0.020(9)
C61 0.068(8) 0.042(6) 0.050(6) 0.006(5) 0.028(6) 0.002(5)
C62 0.061(9) 0.070(8) 0.087(9) -0.007(7) 0.031(7) 0.010(7)
C63 0.056(7) 0.038(5) 0.041(5) 0.005(4) 0.015(5) -0.007(5)
C64 0.052(6) 0.030(4) 0.032(4) 0.006(3) 0.005(4) -0.007(4)
C65 0.037(6) 0.059(7) 0.094(9) 0.028(6) -0.021(6) -0.015(5)
C66 0.095(11) 0.056(7) 0.036(6) 0.001(5) 0.014(6) 0.008(7)
C123 0.120(11) 0.122(11) 0.134(11) -0.007(9) -0.020(9) -0.023(9)
Dy2 0.01722(19) 0.01978(16) 0.02010(16) 0.00184(13) -0.00191(14) -0.00505(14)
Zn4 0.0290(6) 0.0375(5) 0.0272(5) 0.0101(4) -0.0056(4) -0.0027(4)
Zn5 0.0228(5) 0.0235(4) 0.0216(4) 0.0008(3) -0.0006(4) -0.0077(4)
Zn6 0.0214(6) 0.0397(7) 0.0561(7) 0.0228(6) -0.0151(5) -0.0143(5)
Cl4 0.0266(14) 0.085(2) 0.0724(18) 0.0247(15) -0.0152(13) -0.0128(14)
Cl5 0.0571(16) 0.0411(11) 0.0262(10) 0.0026(8) -0.0139(10) -0.0116(11)
Cl6 0.0346(14) 0.0419(12) 0.0624(15) 0.0250(11) -0.0228(12) -0.0139(11)
O7 0.034(3) 0.034(3) 0.017(2) -0.003(2) -0.003(2) -0.003(3)
O8 0.036(4) 0.025(3) 0.029(3) 0.002(2) -0.011(3) -0.003(2)
O9 0.023(3) 0.021(2) 0.030(3) -0.002(2) 0.002(2) -0.003(2)
O10 0.019(3) 0.033(3) 0.022(2) 0.005(2) 0.004(2) -0.002(2)
O11 0.023(3) 0.054(4) 0.033(3) 0.003(3) 0.003(3) -0.008(3)
O12 0.034(3) 0.029(3) 0.035(3) 0.000(2) -0.013(3) -0.012(2)
N7 0.061(6) 0.064(6) 0.036(4) 0.011(4) 0.001(4) -0.002(5)
N8 0.033(5) 0.079(7) 0.048(5) 0.017(5) -0.008(4) -0.020(5)
N9 0.050(5) 0.033(4) 0.040(4) -0.010(3) 0.001(4) -0.017(4)
N10 0.022(4) 0.053(4) 0.040(4) -0.014(3) -0.002(3) -0.013(3)
N11 0.018(5) 0.062(6) 0.085(7) 0.042(5) -0.006(5) -0.009(4)
N12 0.052(6) 0.042(5) 0.100(7) 0.032(5) -0.045(6) -0.030(5)
C0AA 0.019(5) 0.098(9) 0.101(9) 0.044(8) 0.004(6) 0.004(6)
C67 0.050(6) 0.036(4) 0.025(4) -0.008(3) -0.012(4) 0.002(4)
C68 0.048(6) 0.037(5) 0.033(4) -0.008(4) -0.010(4) -0.010(4)
C69 0.063(8) 0.044(5) 0.065(7) -0.021(5) -0.026(6) -0.003(5)
C70 0.092(12) 0.073(8) 0.091(10) -0.029(7) -0.022(8) -0.042(8)
C71 0.083(10) 0.075(8) 0.050(6) -0.032(6) -0.031(6) 0.010(7)
C72 0.122(14) 0.106(11) 0.078(9) -0.044(8) -0.041(9) -0.020(10)
C73 0.074(9) 0.086(8) 0.032(5) -0.023(5) -0.012(5) 0.012(7)
C74 0.054(7) 0.047(6) 0.037(5) -0.007(4) -0.006(5) 0.003(5)
C75 0.055(7) 0.082(8) 0.030(5) -0.008(5) 0.000(5) -0.004(6)
C76 0.107(14) 0.129(13) 0.038(7) 0.008(7) -0.019(7) 0.036(11)
C77 0.054(8) 0.101(11) 0.047(6) 0.041(7) 0.002(6) -0.018(7)
C78 0.073(10) 0.134(15) 0.063(8) 0.049(9) -0.022(8) -0.041(10)
C79 0.068(9) 0.065(8) 0.110(11) 0.045(7) -0.047(8) -0.027(7)
C80 0.036(6) 0.085(8) 0.058(6) 0.022(6) -0.013(5) -0.033(6)
C81 0.031(5) 0.034(5) 0.073(7) 0.015(4) -0.019(5) -0.010(4)
C82 0.074(10) 0.037(6) 0.115(12) 0.004(7) -0.031(9) -0.027(6)
C83 0.089(11) 0.028(5) 0.129(12) -0.022(7) -0.054(10) -0.002(6)
C84 0.145(18) 0.050(8) 0.23(2) -0.048(11) -0.049(17) -0.029(10)
C85 0.060(8) 0.066(8) 0.103(10) -0.044(7) -0.006(7) -0.010(6)
C86 0.116(16) 0.150(17) 0.19(2) -0.135(17) 0.018(14) -0.033(13)
C87 0.057(7) 0.037(5) 0.063(6) -0.017(4) -0.003(5) -0.014(5)
C88 0.030(5) 0.026(4) 0.050(5) 0.001(4) -0.016(4) -0.006(4)
C89 0.025(4) 0.029(4) 0.024(4) 0.006(3) 0.001(3) 0.004(3)
C90 0.038(6) 0.035(5) 0.064(6) -0.013(4) 0.010(5) -0.013(4)
C91 0.052(7) 0.049(6) 0.089(9) -0.035(6) 0.002(6) 0.007(5)
C92 0.095(12) 0.096(11) 0.129(13) -0.080(10) 0.019(10) -0.013(9)
C93 0.042(7) 0.052(6) 0.072(8) -0.014(6) 0.012(6) 0.011(5)
C94 0.071(9) 0.074(8) 0.086(9) -0.037(7) 0.040(7) 0.000(7)
C95 0.023(5) 0.052(5) 0.038(5) -0.003(4) 0.004(4) 0.005(4)
C96 0.022(4) 0.043(5) 0.031(4) 0.002(4) 0.001(3) 0.007(4)
C97 0.022(5) 0.078(7) 0.032(4) -0.019(4) 0.000(4) -0.003(5)
C98 0.035(6) 0.067(7) 0.049(5) 0.000(5) 0.010(5) -0.027(5)
C99 0.039(6) 0.081(8) 0.070(7) -0.030(6) -0.012(5) -0.028(6)
C100 0.056(7) 0.053(6) 0.071(7) -0.023(5) 0.008(6) -0.035(6)
C101 0.080(9) 0.025(4) 0.058(6) 0.002(4) 0.003(6) -0.008(5)
C102 0.044(6) 0.032(4) 0.043(5) -0.021(4) -0.007(4) -0.005(4)
C103 0.040(5) 0.031(4) 0.037(4) -0.009(3) 0.000(4) 0.001(4)
C104 0.075(8) 0.033(5) 0.050(6) -0.020(4) -0.005(5) 0.001(5)
C105 0.039(7) 0.068(7) 0.063(7) -0.031(6) -0.004(5) 0.025(6)
C106 0.078(12) 0.088(11) 0.134(14) -0.058(10) -0.001(10) 0.037(9)
C107 0.030(5) 0.049(6) 0.047(5) -0.007(4) -0.005(4) 0.008(4)
C108 0.037(7) 0.095(10) 0.092(9) -0.031(8) -0.007(7) 0.011(7)
C109 0.038(6) 0.031(4) 0.037(4) -0.008(4) -0.002(4) 0.004(4)
C110 0.033(5) 0.022(3) 0.026(4) 0.001(3) -0.003(3) 0.000(3)
C111 0.039(5) 0.029(4) 0.043(5) -0.002(4) -0.019(4) -0.008(4)
C112 0.049(6) 0.034(4) 0.043(5) -0.006(4) -0.023(5) -0.006(4)
C113 0.105(11) 0.053(6) 0.044(6) -0.008(5) -0.029(7) -0.021(7)
C114 0.162(16) 0.085(9) 0.032(6) -0.023(6) -0.010(8) -0.036(10)
C115 0.23(2) 0.078(10) 0.066(9) -0.026(7) -0.050(12) -0.056(13)
C116 0.25(2) 0.176(17) 0.110(12) -0.093(12) -0.024(13) -0.072(15)
C117 0.173(18) 0.074(9) 0.096(11) -0.021(8) -0.067(11) -0.056(11)
C118 0.095(10) 0.038(5) 0.063(7) -0.004(5) -0.032(7) -0.034(6)
C119 0.075(9) 0.039(6) 0.073(7) 0.013(5) -0.037(7) -0.032(6)
C120 0.063(8) 0.062(7) 0.133(11) 0.021(7) -0.068(8) -0.036(7)
C121 0.053(8) 0.047(6) 0.129(12) 0.042(7) -0.050(8) -0.027(6)
C122 0.030(6) 0.068(7) 0.115(8) 0.033(6) -0.013(6) -0.023(5)
C124 0.040(6) 0.070(7) 0.067(6) 0.042(5) 0.018(5) 0.002(5)
C125 0.032(6) 0.074(8) 0.048(6) 0.036(5) 0.013(5) 0.016(5)
C126 0.068(10) 0.126(14) 0.060(9) 0.050(10) 0.041(8) 0.039(10)
C127 0.16(2) 0.107(13) 0.045(8) 0.018(9) 0.051(10) 0.050(14)
C128 0.199(18) 0.121(13) 0.101(12) -0.024(10) 0.079(12) 0.038(13)
C129 0.125(13) 0.077(9) 0.035(6) -0.005(6) 0.021(7) 0.051(9)
C130 0.27(3) 0.080(10) 0.037(7) -0.026(6) 0.009(10) 0.045(13)
C131 0.073(8) 0.054(6) 0.029(5) 0.008(4) 0.005(5) 0.020(6)
C132 0.026(5) 0.055(6) 0.032(5) 0.015(4) 0.011(4) 0.010(4)
O1W 0.103(11) 0.291(18) 0.197(14) -0.157(13) -0.033(10) 0.020(11)
O2W 0.33(2) 0.178(14) 0.134(12) -0.054(11) 0.019(13) 0.014(14)
O3W 0.064(13) 0.098(14) 0.22(2) -0.060(14) 0.021(14) -0.013(11)
O4W 0.22(2) 0.22(2) 0.15(2) -0.064(18) 0.012(18) 0.074(19)

loop_
_atom_type_symbol
_atom_type_description
_atom_type_scat_dispersion_real
_atom_type_scat_dispersion_imag
_atom_type_scat_source
C C 0.0033 0.0016 'International Tables Vol C Tables 4.2.6.8 and 6.1.1.4'
H H 0.0000 0.0000 'International Tables Vol C Tables 4.2.6.8 and 6.1.1.4'
Cl Cl 0.1484 0.1585 'International Tables Vol C Tables 4.2.6.8 and 6.1.1.4'
Dy Dy -0.1892 4.4098 'International Tables Vol C Tables 4.2.6.8 and 6.1.1.4'
N N 0.0061 0.0033 'International Tables Vol C Tables 4.2.6.8 and 6.1.1.4'
O O 0.0106 0.0060 'International Tables Vol C Tables 4.2.6.8 and 6.1.1.4'
Zn Zn 0.2839 1.4301 'International Tables Vol C Tables 4.2.6.8 and 6.1.1.4'

loop_
_geom_angle_atom_site_label_1
_geom_angle_atom_site_label_2
_geom_angle_atom_site_label_3
_geom_angle
Zn1 Dy1 Zn2 110.06(3)
Zn1 Dy1 Zn3 130.11(3)
Zn3 Dy1 Zn2 119.58(3)
O1 Dy1 Zn1 35.16(14)
O1 Dy1 Zn2 93.45(16)
O1 Dy1 Zn3 138.31(17)
O1 Dy1 O2 70.88(19)
O1 Dy1 O4 93.6(2)
O1 Dy1 O6 164.4(2)
O2 Dy1 Zn1 35.94(13)
O2 Dy1 Zn2 124.95(15)
O2 Dy1 Zn3 104.08(14)
O2 Dy1 O4 92.5(2)
O2 Dy1 O6 96.4(2)
O3 Dy1 Zn1 122.65(15)
O3 Dy1 Zn2 34.73(16)
O3 Dy1 Zn3 101.99(15)
O3 Dy1 O1 91.1(2)
O3 Dy1 O2 153.8(2)
O3 Dy1 O4 69.2(2)
O3 Dy1 O5 96.2(2)
O3 Dy1 O6 103.8(2)
O4 Dy1 Zn1 90.76(13)
O4 Dy1 Zn2 34.45(15)
O4 Dy1 Zn3 128.10(16)
O4 Dy1 O6 96.1(2)
O5 Dy1 Zn1 110.13(14)
O5 Dy1 Zn2 129.19(14)
O5 Dy1 Zn3 37.82(15)
O5 Dy1 O1 102.0(2)
O5 Dy1 O2 105.8(2)
O5 Dy1 O4 158.96(18)
O5 Dy1 O6 72.1(2)
O6 Dy1 Zn1 132.21(15)
O6 Dy1 Zn2 101.46(16)
O6 Dy1 Zn3 34.25(15)
Cl1 Zn1 Dy1 115.04(8)
O1 Zn1 Dy1 39.00(15)
O1 Zn1 Cl1 106.7(2)
O1 Zn1 O2 78.1(2)
O1 Zn1 N3 90.3(3)
O1 Zn1 N4 141.6(4)
O2 Zn1 Dy1 39.39(14)
O2 Zn1 Cl1 106.57(19)
O2 Zn1 N3 143.1(3)
O2 Zn1 N4 91.1(3)
N3 Zn1 Dy1 118.8(2)
N3 Zn1 Cl1 110.3(3)
N3 Zn1 N4 76.4(4)
N4 Zn1 Dy1 118.8(3)
N4 Zn1 Cl1 111.7(3)
Cl2 Zn2 Dy1 116.00(8)
O3 Zn2 Dy1 37.76(15)
O3 Zn2 Cl2 102.68(18)
O3 Zn2 N1 88.5(3)
O3 Zn2 N2 153.9(3)
O4 Zn2 Dy1 38.81(16)
O4 Zn2 Cl2 119.2(2)
O4 Zn2 O3 76.6(2)
O4 Zn2 N1 133.7(3)
O4 Zn2 N2 91.2(3)
N1 Zn2 Dy1 115.3(3)
N1 Zn2 Cl2 106.7(2)
N1 Zn2 N2 83.4(4)
N2 Zn2 Dy1 126.6(2)
N2 Zn2 Cl2 103.4(2)
Cl3 Zn3 Dy1 115.03(11)
Cl3 Zn3 N6 102.4(3)
O5 Zn3 Dy1 39.14(15)
O5 Zn3 Cl3 106.84(18)
O5 Zn3 N6 150.7(3)
O6 Zn3 Dy1 39.55(16)
O6 Zn3 Cl3 112.4(2)
O6 Zn3 O5 78.7(2)
O6 Zn3 N5 134.1(4)
O6 Zn3 N6 90.9(3)
N5 Zn3 Dy1 115.1(4)
N5 Zn3 Cl3 113.4(4)
N5 Zn3 O5 87.1(4)
N5 Zn3 N6 80.7(5)
N6 Zn3 Dy1 125.6(3)
Zn1 O1 Dy1 105.8(2)
C1 O1 Dy1 134.7(5)
C1 O1 Zn1 118.8(5)
Zn1 O2 Dy1 104.7(2)
C20 O2 Dy1 142.5(5)
C20 O2 Zn1 112.1(4)
Zn2 O3 Dy1 107.5(2)
C21 O3 Dy1 136.1(6)
C21 O3 Zn2 116.4(5)
Zn2 O4 Dy1 106.7(2)
C43 O4 Dy1 130.2(6)
C43 O4 Zn2 122.3(5)
Zn3 O5 Dy1 103.0(2)
C44 O5 Dy1 142.7(5)
C44 O5 Zn3 114.3(5)
Zn3 O6 Dy1 106.2(3)
C64 O6 Dy1 136.3(6)
C64 O6 Zn3 116.3(5)
C30 N1 Zn2 113.1(6)
C30 N1 C32 109.7(9)
C31 N1 Zn2 107.8(9)
C31 N1 C30 114.6(11)
C31 N1 C32 108.7(9)
C32 N1 Zn2 102.2(7)
C33 N2 Zn2 106.9(7)
C33 N2 C34 109.3(9)
C34 N2 Zn2 112.3(6)
C35 N2 Zn2 109.6(6)
C35 N2 C33 110.3(8)
C35 N2 C34 108.5(10)
C9 N3 Zn1 113.4(8)
C9 N3 C65 112.8(13)
C9 N3 C123 92.2(11)
C65 N3 Zn1 109.4(7)
C123 N3 Zn1 121.2(10)
C123 N3 C65 106.9(11)
C10 N4 Zn1 100.6(8)
C11 N4 Zn1 112.6(11)
C11 N4 C10 111.1(13)
C11 N4 C12 108.5(13)
C12 N4 Zn1 109.5(6)
C12 N4 C10 114.4(12)
C52 N5 Zn3 113.5(8)
C52 N5 C54 106.6(14)
C53 N5 Zn3 110.4(11)
C53 N5 C52 109.1(12)
C53 N5 C54 109.1(13)
C54 N5 Zn3 108.0(10)
C55 N6 Zn3 104.6(10)
C55 N6 C57 110.1(13)
C56 N6 Zn3 113.1(10)
C56 N6 C55 110.5(12)
C56 N6 C57 111.3(11)
C57 N6 Zn3 107.0(6)
O1 C1 C2 121.7(9)
O1 C1 C8 119.8(8)
C2 C1 C8 118.4(9)
C1 C2 C3 121.5(13)
C2 C3 C4 123(2)
C5 C3 C2 119.5(14)
C5 C3 C4 116.9(18)
C3 C5 C6 117(2)
C7 C5 C3 117.9(13)
C7 C5 C6 125(2)
C5 C7 C8 124.7(14)
C1 C8 C65 119.5(9)
C7 C8 C1 117.9(11)
C7 C8 C65 122.6(12)
C123 C10 N4 120.3(14)
C13 C12 N4 115.3(13)
C14 C13 C12 116.6(14)
C14 C13 C20 123.1(16)
C20 C13 C12 120.1(10)
C15 C14 C13 117.7(16)
C14 C15 C16 116.5(18)
C14 C15 C17 126.0(15)
C17 C15 C16 117.4(19)
C15 C17 C18 125.4(18)
C15 C17 C19 114.5(14)
C18 C17 C19 119.7(18)
C20 C19 C17 120.4(13)
O2 C20 C13 119.3(10)
O2 C20 C19 122.5(10)
C19 C20 C13 118.1(10)
O3 C21 C23 120.4(10)
O3 C21 C29 119.4(9)
C23 C21 C29 120.2(10)
C24 C23 C21 122.7(13)
C23 C24 C25 120.7(14)
C26 C24 C23 117.5(13)
C26 C24 C25 121.5(14)
C24 C26 C27 120.9(16)
C24 C26 C28 119.4(13)
C28 C26 C27 119.7(19)
C29 C28 C26 123.7(16)
C21 C29 C30 121.1(10)
C28 C29 C21 116.3(13)
C28 C29 C30 122.5(13)
C29 C30 N1 108.8(12)
C33 C32 N1 111.3(9)
N2 C33 C32 110.9(8)
C36 C35 N2 115.2(7)
C37 C36 C35 121.9(10)
C43 C36 C35 122.0(9)
C43 C36 C37 116.0(11)
C38 C37 C36 125.3(11)
C37 C38 C39 121.9(13)
C37 C38 C40 117.7(11)
C40 C38 C39 120.4(14)
C38 C40 C41 122.4(11)
C42 C40 C38 117.4(12)
C42 C40 C41 120.1(11)
C43 C42 C40 124.1(10)
O4 C43 C36 119.5(10)
O4 C43 C42 120.9(8)
C42 C43 C36 119.6(9)
O5 C44 C45 121.5(9)
O5 C44 C51 119.5(9)
C45 C44 C51 118.8(9)
C44 C45 C46 122.3(12)
C45 C46 C47 119.0(15)
C48 C46 C45 119.1(14)
C48 C46 C47 121.8(13)
C46 C48 C49 122.5(14)
C46 C48 C50 117.7(11)
C50 C48 C49 119.5(13)
C48 C50 C51 123.7(11)
C44 C51 C50 118.3(11)
C44 C51 C52 118.3(10)
C50 C51 C52 123.4(11)
C51 C52 N5 111.1(12)
C55 C54 N5 108.4(16)
C54 C55 N6 114.6(14)
C58 C57 N6 108.3(11)
C59 C58 C57 121.6(11)
C59 C58 C64 119.4(12)
C64 C58 C57 119.0(10)
C58 C59 C66 123.4(12)
C63 C61 C62 118.3(12)
C66 C61 C62 122.3(12)
C66 C61 C63 119.2(13)
C64 C63 C61 121.7(11)
O6 C64 C58 122.2(10)
O6 C64 C63 119.4(9)
C58 C64 C63 118.4(9)
C8 C65 N3 110.6(10)
C59 C66 C60 119.4(13)
C61 C66 C59 117.7(11)
C61 C66 C60 122.8(15)
C10 C123 N3 95.7(12)
Zn4 Dy2 Zn6 109.77(3)
Zn5 Dy2 Zn4 130.11(3)
Zn5 Dy2 Zn6 119.73(2)
O7 Dy2 Zn4 36.22(14)
O7 Dy2 Zn5 103.26(14)
O7 Dy2 Zn6 124.94(15)
O7 Dy2 O8 70.59(19)
O7 Dy2 O9 97.24(19)
O7 Dy2 O11 93.1(2)
O8 Dy2 Zn4 34.57(14)
O8 Dy2 Zn5 139.56(15)
O8 Dy2 Zn6 93.16(15)
O8 Dy2 O9 165.63(19)
O8 Dy2 O11 93.5(2)
O9 Dy2 Zn4 133.39(14)
O9 Dy2 Zn5 33.84(13)
O9 Dy2 Zn6 100.28(14)
O10 Dy2 Zn4 110.35(14)
O10 Dy2 Zn5 38.02(14)
O10 Dy2 Zn6 129.80(15)
O10 Dy2 O7 105.3(2)
O10 Dy2 O8 103.3(2)
O10 Dy2 O9 71.86(19)
O10 Dy2 O11 158.3(2)
O11 Dy2 Zn4 91.28(15)
O11 Dy2 Zn5 126.93(15)
O11 Dy2 Zn6 33.91(16)
O11 Dy2 O9 94.8(2)
O12 Dy2 Zn4 121.33(13)
O12 Dy2 Zn5 103.66(13)
O12 Dy2 Zn6 34.64(16)
O12 Dy2 O7 152.97(19)
O12 Dy2 O8 90.21(19)
O12 Dy2 O9 103.74(19)
O12 Dy2 O10 97.4(2)
O12 Dy2 O11 68.5(2)
Cl4 Zn4 Dy2 115.21(8)
O7 Zn4 Dy2 39.14(14)
O7 Zn4 Cl4 104.79(19)
O7 Zn4 N7 89.0(3)
O7 Zn4 N8 147.8(3)
O8 Zn4 Dy2 38.84(15)
O8 Zn4 Cl4 109.2(2)
O8 Zn4 O7 77.8(2)
O8 Zn4 N7 138.9(3)
O8 Zn4 N8 89.8(3)
N7 Zn4 Dy2 116.0(2)
N7 Zn4 Cl4 111.8(3)
N7 Zn4 N8 81.1(4)
N8 Zn4 Dy2 120.7(2)
N8 Zn4 Cl4 107.3(3)
Cl5 Zn5 Dy2 115.15(7)
Cl5 Zn5 N9 103.3(2)
O9 Zn5 Dy2 39.61(14)
O9 Zn5 Cl5 112.69(18)
O9 Zn5 O10 78.88(19)
O9 Zn5 N9 90.5(2)
O9 Zn5 N10 136.3(3)
O10 Zn5 Dy2 39.27(13)
O10 Zn5 Cl5 105.11(16)
O10 Zn5 N9 151.6(2)
N9 Zn5 Dy2 125.04(19)
N10 Zn5 Dy2 116.2(2)
N10 Zn5 Cl5 111.0(2)
N10 Zn5 O10 88.3(3)
N10 Zn5 N9 81.3(3)
Cl6 Zn6 Dy2 115.98(7)
O11 Zn6 Dy2 38.75(16)
O11 Zn6 Cl6 120.0(2)
O11 Zn6 O12 76.4(2)
O11 Zn6 N11 90.5(4)
O11 Zn6 N12 134.1(3)
O12 Zn6 Dy2 37.68(15)
O12 Zn6 Cl6 102.49(17)
O12 Zn6 N11 153.5(3)
O12 Zn6 N12 89.0(3)
N11 Zn6 Dy2 126.1(3)
N11 Zn6 Cl6 104.0(3)
N11 Zn6 N12 83.7(5)
N12 Zn6 Dy2 116.0(3)
N12 Zn6 Cl6 105.5(2)
Zn4 O7 Dy2 104.6(2)
C67 O7 Dy2 143.2(5)
C67 O7 Zn4 111.8(5)
Zn4 O8 Dy2 106.6(2)
C88 O8 Dy2 133.3(5)
C88 O8 Zn4 120.0(5)
Zn5 O9 Dy2 106.5(2)
C110 O9 Dy2 133.7(4)
C110 O9 Zn5 119.1(4)
Zn5 O10 Dy2 102.7(2)
C89 O10 Dy2 144.4(5)
C89 O10 Zn5 112.8(4)
Zn6 O11 Dy2 107.3(3)
C132 O11 Dy2 128.7(6)
C132 O11 Zn6 123.3(6)
Zn6 O12 Dy2 107.7(2)
C111 O12 Dy2 136.4(5)
C111 O12 Zn6 115.9(5)
C75 N7 Zn4 111.7(6)
C75 N7 C76 108.6(11)
C75 N7 C77 110.8(10)
C76 N7 Zn4 111.3(8)
C76 N7 C77 113.4(10)
C77 N7 Zn4 100.9(8)
C78 N8 Zn4 108.0(9)
C79 N8 Zn4 113.5(7)
C79 N8 C78 105.8(10)
C79 N8 C80 112.3(11)
C80 N8 Zn4 107.7(6)
C80 N8 C78 109.5(9)
C100 N9 Zn5 107.5(6)
C100 N9 C101 110.1(8)
C100 N9 C102 109.3(8)
C101 N9 Zn5 113.5(6)
C101 N9 C102 110.2(8)
C102 N9 Zn5 106.0(5)
C97 N10 Zn5 113.2(5)
C97 N10 C99 107.8(8)
C98 N10 Zn5 109.7(6)
C98 N10 C97 110.4(7)
C98 N10 C99 109.5(8)
C99 N10 Zn5 106.0(6)
C0AA N11 Zn6 112.2(6)
C122 N11 Zn6 107.2(9)
C122 N11 C0AA 107.5(10)
C124 N11 Zn6 110.1(6)
C124 N11 C0AA 109.7(12)
C124 N11 C122 110.0(9)
C119 N12 Zn6 112.0(6)
C119 N12 C120 109.4(12)
C119 N12 C121 111.4(9)
C120 N12 Zn6 111.2(7)
C120 N12 C121 109.8(9)
C121 N12 Zn6 102.8(9)
O7 C67 C68 122.1(8)
O7 C67 C74 120.0(9)
C68 C67 C74 117.8(8)
C69 C68 C67 120.8(9)
C68 C69 C70 118.1(10)
C71 C69 C68 120.0(11)
C71 C69 C70 121.9(10)
C69 C71 C72 119.7(13)
C73 C71 C69 119.3(10)
C73 C71 C72 120.7(11)
C71 C73 C74 123.1(10)
C67 C74 C75 118.1(10)
C73 C74 C67 118.9(11)
C73 C74 C75 122.8(10)
N7 C75 C74 111.9(9)
C78 C77 N7 111.2(11)
C77 C78 N8 109.7(10)
C81 C80 N8 112.4(9)
C82 C81 C80 122.0(10)
C82 C81 C88 117.2(11)
C88 C81 C80 120.7(9)
C83 C82 C81 124.0(11)
C82 C83 C84 125.9(15)
C82 C83 C85 119.2(10)
C85 C83 C84 114.9(15)
C83 C85 C86 124.6(12)
C87 C85 C83 117.3(12)
C87 C85 C86 117.9(12)
C88 C87 C85 123.2(10)
O8 C88 C81 119.5(9)
O8 C88 C87 121.4(8)
C87 C88 C81 119.1(9)
O10 C89 C90 122.8(8)
O10 C89 C96 118.9(8)
C90 C89 C96 118.2(8)
C89 C90 C91 122.0(9)
C90 C91 C92 119.3(11)
C93 C91 C90 119.8(10)
C93 C91 C92 120.9(11)
C91 C93 C94 121.9(12)
C91 C93 C95 118.6(10)
C95 C93 C94 119.5(12)
C93 C95 C96 121.7(10)
C89 C96 C95 119.6(9)
C89 C96 C97 120.1(8)
C95 C96 C97 120.2(8)
C96 C97 N10 110.3(7)
C100 C99 N10 110.8(9)
N9 C100 C99 111.8(8)
C103 C102 N9 111.0(7)
C104 C103 C102 122.1(8)
C104 C103 C110 117.0(9)
C110 C103 C102 120.9(8)
C105 C104 C103 123.5(9)
C104 C105 C106 120.0(12)
C104 C105 C107 119.1(9)
C107 C105 C106 120.8(12)
C105 C107 C108 122.5(10)
C109 C107 C105 117.8(9)
C109 C107 C108 119.6(10)
C110 C109 C107 122.9(9)
O9 C110 C103 118.7(8)
O9 C110 C109 121.9(7)
C109 C110 C103 119.4(8)
O12 C111 C112 120.8(7)
O12 C111 C118 119.8(8)
C112 C111 C118 119.3(9)
C111 C112 C113 122.0(9)
C112 C113 C114 119.4(10)
C115 C113 C112 118.2(12)
C115 C113 C114 122.4(12)
C113 C115 C116 120.7(16)
C113 C115 C117 120.3(12)
C117 C115 C116 118.9(14)
C115 C117 C118 122.6(11)
C111 C118 C117 117.3(11)
C111 C118 C119 119.1(10)
C117 C118 C119 123.5(10)
N12 C119 C118 112.7(10)
N12 C121 C122 111.4(9)
N11 C122 C121 111.2(9)
N11 C124 C125 114.8(9)
C126 C125 C124 121.7(12)
C132 C125 C124 120.0(11)
C132 C125 C126 118.2(15)
C127 C126 C125 123.0(14)
C126 C127 C128 116(2)
C126 C127 C129 117.1(15)
C129 C127 C128 127(2)
C127 C129 C130 120.6(14)
C127 C129 C131 121.1(17)
C131 C129 C130 118.3(14)
C132 C131 C129 122.5(13)
O11 C132 C125 120.1(11)
C131 C132 O11 121.7(8)
C131 C132 C125 118.1(11)

loop_
_geom_bond_atom_site_label_1
_geom_bond_atom_site_label_2
_geom_bond_distance
Dy1 Zn1 3.4724(9)
Dy1 Zn2 3.5011(13)
Dy1 Zn3 3.4734(11)
Dy1 O1 2.271(5)
Dy1 O2 2.278(5)
Dy1 O3 2.248(5)
Dy1 O4 2.291(6)
Dy1 O5 2.250(5)
Dy1 O6 2.303(6)
Zn1 Cl1 2.233(3)
Zn1 O1 2.078(5)
Zn1 O2 2.107(5)
Zn1 N3 2.138(10)
Zn1 N4 2.184(11)
Zn2 Cl2 2.250(3)
Zn2 O3 2.092(6)
Zn2 O4 2.068(6)
Zn2 N1 2.166(10)
Zn2 N2 2.194(9)
Zn3 Cl3 2.209(3)
Zn3 O5 2.186(6)
Zn3 O6 2.036(6)
Zn3 N5 2.127(11)
Zn3 N6 2.251(10)
O1 C1 1.347(10)
O2 C20 1.366(10)
O3 C21 1.346(10)
O4 C43 1.359(11)
O5 C44 1.363(10)
O6 C64 1.353(11)
N1 C30 1.517(17)
N1 C31 1.496(14)
N1 C32 1.523(13)
N2 C33 1.489(15)
N2 C34 1.490(14)
N2 C35 1.481(14)
N3 C9 1.41(2)
N3 C65 1.492(13)
N3 C123 1.489(6)
N4 C10 1.518(6)
N4 C11 1.37(2)
N4 C12 1.516(16)
N5 C52 1.478(19)
N5 C53 1.439(18)
N5 C54 1.50(2)
N6 C55 1.52(2)
N6 C56 1.491(17)
N6 C57 1.519(17)
C1 C2 1.361(13)
C1 C8 1.418(12)
C2 C3 1.40(2)
C3 C4 1.51(2)
C3 C5 1.39(3)
C5 C6 1.56(2)
C5 C7 1.34(2)
C7 C8 1.369(16)
C8 C65 1.448(16)
C10 C123 1.414(6)
C12 C13 1.48(2)
C13 C14 1.390(18)
C13 C20 1.403(16)
C14 C15 1.31(2)
C15 C16 1.61(2)
C15 C17 1.42(2)
C17 C18 1.46(2)
C17 C19 1.474(17)
C19 C20 1.382(16)
C21 C23 1.392(14)
C21 C29 1.396(17)
C23 C24 1.391(17)
C24 C25 1.52(2)
C24 C26 1.35(2)
C26 C27 1.55(2)
C26 C28 1.43(2)
C28 C29 1.355(19)
C29 C30 1.481(17)
C32 C33 1.490(17)
C35 C36 1.469(16)
C36 C37 1.418(16)
C36 C43 1.411(13)
C37 C38 1.359(19)
C38 C39 1.534(17)
C38 C40 1.441(18)
C40 C41 1.488(18)
C40 C42 1.388(14)
C42 C43 1.376(15)
C44 C45 1.393(15)
C44 C51 1.395(14)
C45 C46 1.428(16)
C46 C47 1.48(2)
C46 C48 1.39(2)
C48 C49 1.469(17)
C48 C50 1.395(19)
C50 C51 1.414(16)
C51 C52 1.445(18)
C54 C55 1.43(3)
C57 C58 1.511(18)
C58 C59 1.374(17)
C58 C64 1.391(14)
C59 C66 1.42(2)
C60 C66 1.518(17)
C61 C62 1.466(19)
C61 C63 1.424(15)
C61 C66 1.383(19)
C63 C64 1.416(15)
Dy2 Zn4 3.4899(10)
Dy2 Zn5 3.4752(8)
Dy2 Zn6 3.4947(13)
Dy2 O7 2.277(5)
Dy2 O8 2.284(5)
Dy2 O9 2.311(5)
Dy2 O10 2.255(5)
Dy2 O11 2.291(6)
Dy2 O12 2.242(5)
Zn4 Cl4 2.236(3)
Zn4 O7 2.131(5)
Zn4 O8 2.066(5)
Zn4 N7 2.177(9)
Zn4 N8 2.211(9)
Zn5 Cl5 2.225(2)
Zn5 O9 2.019(5)
Zn5 O10 2.194(5)
Zn5 N9 2.255(7)
Zn5 N10 2.120(7)
Zn6 Cl6 2.249(3)
Zn6 O11 2.043(6)
Zn6 O12 2.085(6)
Zn6 N11 2.177(9)
Zn6 N12 2.178(10)
O7 C67 1.329(10)
O8 C88 1.331(10)
O9 C110 1.360(10)
O10 C89 1.347(10)
O11 C132 1.381(12)
O12 C111 1.354(10)
N7 C75 1.483(15)
N7 C76 1.490(17)
N7 C77 1.549(16)
N8 C78 1.476(18)
N8 C79 1.450(17)
N8 C80 1.473(14)
N9 C100 1.450(13)
N9 C101 1.469(13)
N9 C102 1.513(11)
N10 C97 1.483(13)
N10 C98 1.460(11)
N10 C99 1.507(12)
N11 C0AA 1.483(16)
N11 C122 1.476(17)
N11 C124 1.469(17)
N12 C119 1.469(18)
N12 C120 1.487(15)
N12 C121 1.498(16)
C67 C68 1.408(13)
C67 C74 1.424(13)
C68 C69 1.396(12)
C69 C70 1.521(17)
C69 C71 1.377(16)
C71 C72 1.547(15)
C71 C73 1.366(18)
C73 C74 1.370(16)
C74 C75 1.491(16)
C77 C78 1.42(2)
C80 C81 1.439(17)
C81 C82 1.394(17)
C81 C88 1.426(12)
C82 C83 1.34(2)
C83 C84 1.541(18)
C83 C85 1.44(2)
C85 C86 1.55(2)
C85 C87 1.393(14)
C87 C88 1.370(14)
C89 C90 1.380(13)
C89 C96 1.397(12)
C90 C91 1.413(15)
C91 C92 1.498(17)
C91 C93 1.375(18)
C93 C94 1.524(15)
C93 C95 1.395(16)
C95 C96 1.405(12)
C96 C97 1.475(13)
C99 C100 1.501(16)
C102 C103 1.466(13)
C103 C104 1.402(13)
C103 C110 1.418(11)
C104 C105 1.390(17)
C105 C106 1.514(16)
C105 C107 1.407(16)
C107 C108 1.505(16)
C107 C109 1.400(13)
C109 C110 1.393(13)
C111 C112 1.388(12)
C111 C118 1.396(12)
C112 C113 1.407(14)
C113 C114 1.493(17)
C113 C115 1.365(17)
C115 C116 1.53(2)
C115 C117 1.37(2)
C117 C118 1.407(19)
C118 C119 1.510(16)
C121 C122 1.52(2)
C124 C125 1.50(2)
C125 C126 1.41(2)
C125 C132 1.391(13)
C126 C127 1.35(3)
C127 C128 1.49(2)
C127 C129 1.35(2)
C129 C130 1.54(2)
C129 C131 1.385(15)
C131 C132 1.334(16)
